data_4315458
loop_
_publ_author_name
'Evan G. Moore'
'Jide Xu'
'Sheel C. Dodani'
'Christoph J. Jocher'
'Anthony D'Al\'eo'
'Michael Seitz'
'Kenneth N. Raymond'

_publ_section_title
;
 1-Methyl-3-hydroxy-pyridin-2-one Complexes of Near Infra-Red Emitting
 Lanthanides: Efficient Sensitization of Yb(III) and Nd(III) in Aqueous
 Solution
;
_journal_name_full 'Inorganic Chemistry'
_journal_page_first 4156
_journal_page_last 4166
_journal_paper_doi 10.1021/ic902219t
_journal_volume 49
_journal_year 2010
_chemical_formula_sum 'C18 H26 N4 O9'
_chemical_formula_weight 442.43
_chemical_name_common 5LIO-Me-3,2-HOPO
_chemical_name_systematic
; 
 ? 
;
_space_group_IT_number 29
_symmetry_cell_setting orthorhombic
_symmetry_space_group_name_Hall 'P 2c -2ac'
_symmetry_space_group_name_H-M 'P c a 21'
_atom_sites_solution_hydrogens geom
_atom_sites_solution_primary direct
_atom_sites_solution_secondary difmap
_audit_creation_method SHELXL-97
_cell_angle_alpha 90.00
_cell_angle_beta 90.00
_cell_angle_gamma 90.00
_cell_formula_units_Z 4
_cell_length_a 24.438(11)
_cell_length_b 9.722(6)
_cell_length_c 8.925(4)
_cell_measurement_reflns_used 3700
_cell_measurement_temperature 135(2)
_cell_measurement_theta_max 25.7
_cell_measurement_theta_min 1.8
_cell_volume 2120.5(19)
_computing_cell_refinement 'SAINT v.4.024'
_computing_data_collection 'Bruker SMART v.5.059'
_computing_data_reduction 'SAINT v.4.024'
_computing_molecular_graphics 'ORTEP-3 v.1.08, POV-Ray v3.6.1c.icl8.win32'
_computing_publication_material 'ORTEP-3 v.1.08, POV-Ray v3.6.1c.icl8.win32'
_computing_structure_refinement 'teXsan, Mol. Structure Corp. 1985, 1992)'
_computing_structure_solution 'SIR92 (Altomare, 1994)'
_diffrn_ambient_temperature 135(2)
_diffrn_detector_area_resol_mean 81.92
_diffrn_measured_fraction_theta_full 0.850
_diffrn_measured_fraction_theta_max 0.850
_diffrn_measurement_device_type 'Bruker SMART 1000'
_diffrn_measurement_method \w/2\q-scans
_diffrn_radiation_monochromator graphite
_diffrn_radiation_source 'fine-focus sealed tube'
_diffrn_radiation_type MoK\a
_diffrn_radiation_wavelength 0.71073
_diffrn_reflns_av_R_equivalents 0.0245
_diffrn_reflns_av_sigmaI/netI 0.0335
_diffrn_reflns_limit_h_max 25
_diffrn_reflns_limit_h_min -25
_diffrn_reflns_limit_k_max 11
_diffrn_reflns_limit_k_min -1
_diffrn_reflns_limit_l_max 10
_diffrn_reflns_limit_l_min -10
_diffrn_reflns_number 4472
_diffrn_reflns_theta_full 26.01
_diffrn_reflns_theta_max 26.01
_diffrn_reflns_theta_min 3.52
_diffrn_standards_number 0
_exptl_absorpt_coefficient_mu 0.112
_exptl_absorpt_correction_T_max 0.9922
_exptl_absorpt_correction_T_min 0.9618
_exptl_absorpt_correction_type multi-scan
_exptl_absorpt_process_details 'Blessing, 1995'
_exptl_crystal_colour colorless
_exptl_crystal_density_diffrn 1.386
_exptl_crystal_density_method 'not measured'
_exptl_crystal_description needle
_exptl_crystal_F_000 936
_exptl_crystal_size_max 0.35
_exptl_crystal_size_mid 0.12
_exptl_crystal_size_min 0.07
_refine_diff_density_max 0.126
_refine_diff_density_min -0.146
_refine_diff_density_rms 0.032
_refine_ls_abs_structure_details 'Flack H D (1983), Acta Cryst. A39, 876-881'
_refine_ls_abs_structure_Flack 0(10)
_refine_ls_extinction_method none
_refine_ls_goodness_of_fit_ref 1.001
_refine_ls_hydrogen_treatment mixed
_refine_ls_matrix_type full
_refine_ls_number_parameters 292
_refine_ls_number_reflns 1892
_refine_ls_number_restraints 2
_refine_ls_restrained_S_all 1.001
_refine_ls_R_factor_all 0.0711
_refine_ls_R_factor_gt 0.0404
_refine_ls_shift/su_max 0.000
_refine_ls_shift/su_mean 0.000
_refine_ls_structure_factor_coef Fsqd
_refine_ls_weighting_details 'calc w=1/[\s^2^(Fo^2^)+(0.0598P)^2^+0.0000P] where P=(Fo^2^+2Fc^2^)/3'
_refine_ls_weighting_scheme calc
_refine_ls_wR_factor_gt 0.0886
_refine_ls_wR_factor_ref 0.1007
_reflns_number_gt 1285
_reflns_number_total 1892
_reflns_threshold_expression >2sigma(I)
_cod_data_source_file ic902219t_si_002.cif
_cod_data_source_block test1
_cod_depositor_comments
;
The following automatic conversions were performed:

'_symmetry_cell_setting' value 'Orthorhombic' changed to
'orthorhombic' according to the built-in table from CIF Core
dictionary named 'cif_core.dic' version 2.4.1 from 2010-06-29.

Automatic conversion script
Id: cif_fix_values 1646 2011-03-28 12:23:43Z adriana 
;
_cod_original_cell_volume 2120.5(18)
_cod_database_code 4315458

loop_
_symmetry_equiv_pos_as_xyz
'x, y, z'
'-x, -y, z+1/2'
'x+1/2, -y, z'
'-x+1/2, y, z+1/2'

loop_
_atom_site_label
_atom_site_type_symbol
_atom_site_fract_x
_atom_site_fract_y
_atom_site_fract_z
_atom_site_U_iso_or_equiv
_atom_site_adp_type
_atom_site_occupancy
_atom_site_symmetry_multiplicity
_atom_site_calc_flag
_atom_site_refinement_flags
_atom_site_disorder_assembly
_atom_site_disorder_group
O1 O 0.28719(12) 0.5706(3) 0.5060(3) 0.0629(8) Uani 1 1 d . . .
O1W O 0.04196(16) 1.0243(4) 0.0033(5) 0.0819(10) Uani 1 1 d . . .
H1W2 H 0.068(3) 0.981(6) 0.058(8) 0.123 Uiso 1 1 d . . .
H1W1 H 0.042(2) 0.990(6) -0.095(8) 0.123 Uiso 1 1 d . . .
O2 O 0.17679(12) 0.6014(3) 0.4879(3) 0.0635(8) Uani 1 1 d . . .
H2A H 0.1958 0.5526 0.5456 0.095 Uiso 1 1 calc R . .
O2W O 0.05256(16) -0.0261(4) 0.6867(4) 0.0842(11) Uani 1 1 d D . .
H2W1 H 0.078(3) 0.028(6) 0.640(8) 0.126 Uiso 1 1 d . . .
H2W2 H 0.0236(18) -0.030(6) 0.635(7) 0.126 Uiso 1 1 d D . .
O3 O 0.11683(14) 0.8869(3) 0.1805(4) 0.0829(10) Uani 1 1 d . . .
O4 O 0.03512(12) 0.4670(3) 0.3323(4) 0.0762(9) Uani 1 1 d . . .
O5 O 0.13811(12) 0.0885(3) 0.5164(3) 0.0762(9) Uani 1 1 d . . .
O6 O 0.19370(11) 0.3880(3) 0.2164(3) 0.0574(8) Uani 1 1 d . . .
H6A H 0.2120 0.4370 0.1574 0.086 Uiso 1 1 calc R . .
O7 O 0.30361(11) 0.4203(3) 0.1915(3) 0.0619(8) Uani 1 1 d . . .
N1 N 0.30189(15) 0.7398(3) 0.3354(4) 0.0517(9) Uani 1 1 d . . .
N2 N 0.09456(17) 0.7110(3) 0.3320(5) 0.0772(12) Uani 1 1 d . . .
H2B H 0.1071 0.6515 0.3979 0.093 Uiso 1 1 calc R . .
N3 N 0.11262(14) 0.2548(3) 0.3559(5) 0.0613(10) Uani 1 1 d . . .
H3A H 0.1235 0.3203 0.2947 0.074 Uiso 1 1 calc R . .
N4 N 0.32027(14) 0.2566(3) 0.3646(4) 0.0498(9) Uani 1 1 d . . .
C1 C 0.36063(18) 0.7155(4) 0.3455(5) 0.0680(13) Uani 1 1 d . . .
H1A H 0.3690 0.6230 0.3083 0.082 Uiso 1 1 calc R . .
H1B H 0.3723 0.7234 0.4501 0.082 Uiso 1 1 calc R . .
H1C H 0.3801 0.7838 0.2847 0.082 Uiso 1 1 calc R . .
C2 C 0.26777(19) 0.6587(3) 0.4195(5) 0.0492(10) Uani 1 1 d . . .
C3 C 0.21004(16) 0.6805(3) 0.4028(4) 0.0455(10) Uani 1 1 d . . .
C4 C 0.18985(19) 0.7751(3) 0.3042(5) 0.0517(11) Uani 1 1 d . . .
C5 C 0.2274(2) 0.8548(4) 0.2238(5) 0.0606(13) Uani 1 1 d . . .
H5A H 0.2143 0.9231 0.1567 0.073 Uiso 1 1 calc R . .
C6 C 0.2815(2) 0.8368(4) 0.2394(5) 0.0610(13) Uani 1 1 d . . .
H6B H 0.3060 0.8923 0.1831 0.073 Uiso 1 1 calc R . .
C7 C 0.1303(2) 0.7954(4) 0.2699(5) 0.0599(12) Uani 1 1 d . . .
C8 C 0.0360(2) 0.7080(5) 0.3005(6) 0.0851(16) Uani 1 1 d . . .
H8A H 0.0265 0.7842 0.2317 0.102 Uiso 1 1 calc R . .
H8B H 0.0153 0.7210 0.3948 0.102 Uiso 1 1 calc R . .
C9 C 0.0203(2) 0.5728(5) 0.2304(6) 0.0845(15) Uani 1 1 d . . .
H9A H -0.0196 0.5703 0.2111 0.101 Uiso 1 1 calc R . .
H9B H 0.0397 0.5604 0.1340 0.101 Uiso 1 1 calc R . .
C10 C 0.02340(19) 0.3325(4) 0.2803(6) 0.0802(14) Uani 1 1 d . . .
H10A H 0.0343 0.3232 0.1740 0.096 Uiso 1 1 calc R . .
H10B H -0.0163 0.3139 0.2883 0.096 Uiso 1 1 calc R . .
C11 C 0.05475(18) 0.2326(4) 0.3748(7) 0.0739(14) Uani 1 1 d . . .
H11A H 0.0447 0.2448 0.4815 0.089 Uiso 1 1 calc R . .
H11B H 0.0453 0.1373 0.3452 0.089 Uiso 1 1 calc R . .
C12 C 0.15038(18) 0.1804(4) 0.4271(5) 0.0525(10) Uani 1 1 d . . .
C13 C 0.20848(17) 0.2120(3) 0.3973(5) 0.0471(10) Uani 1 1 d . . .
C14 C 0.22805(17) 0.3086(3) 0.2990(5) 0.0448(10) Uani 1 1 d . . .
C15 C 0.28550(16) 0.3332(3) 0.2798(4) 0.0446(10) Uani 1 1 d . . .
C16 C 0.37846(17) 0.2860(4) 0.3528(6) 0.0685(13) Uani 1 1 d . . .
H16A H 0.3857 0.3791 0.3900 0.082 Uiso 1 1 calc R . .
H16B H 0.3898 0.2794 0.2477 0.082 Uiso 1 1 calc R . .
H16C H 0.3991 0.2193 0.4127 0.082 Uiso 1 1 calc R . .
C17 C 0.30127(19) 0.1590(4) 0.4629(5) 0.0575(12) Uani 1 1 d . . .
H17A H 0.3266 0.1074 0.5209 0.069 Uiso 1 1 calc R . .
C18 C 0.2479(2) 0.1355(4) 0.4783(6) 0.0568(11) Uani 1 1 d . . .
H18A H 0.2359 0.0658 0.5453 0.068 Uiso 1 1 calc R . .

loop_
_atom_site_aniso_label
_atom_site_aniso_U_11
_atom_site_aniso_U_22
_atom_site_aniso_U_33
_atom_site_aniso_U_23
_atom_site_aniso_U_13
_atom_site_aniso_U_12
O1 0.0642(19) 0.0687(17) 0.0557(19) 0.0237(16) -0.0036(16) 0.0011(14)
O1W 0.065(3) 0.099(2) 0.082(2) 0.018(2) -0.005(2) 0.0087(18)
O2 0.062(2) 0.0713(17) 0.0574(18) 0.0268(16) -0.0009(16) 0.0015(14)
O2W 0.065(3) 0.117(3) 0.071(2) 0.027(2) 0.0029(19) -0.010(2)
O3 0.091(2) 0.0795(19) 0.078(2) 0.0319(19) -0.014(2) 0.0158(18)
O4 0.074(2) 0.078(2) 0.076(2) 0.0132(18) -0.0085(19) 0.0047(15)
O5 0.068(2) 0.0779(18) 0.083(2) 0.0304(17) 0.0104(19) -0.0111(16)
O6 0.0506(19) 0.0622(16) 0.0592(18) 0.0232(15) 0.0044(16) 0.0007(13)
O7 0.061(2) 0.0625(17) 0.0626(19) 0.0253(16) 0.0017(16) -0.0066(14)
N1 0.058(3) 0.0488(17) 0.048(2) 0.0053(16) -0.0054(18) -0.0071(15)
N2 0.067(3) 0.074(2) 0.090(3) 0.032(2) -0.012(2) 0.0068(19)
N3 0.047(3) 0.0630(18) 0.074(2) 0.0179(18) 0.007(2) -0.0039(16)
N4 0.051(3) 0.0481(17) 0.050(2) 0.0081(16) -0.0008(18) 0.0017(15)
C1 0.062(4) 0.075(3) 0.067(3) 0.017(3) -0.005(3) -0.015(2)
C2 0.065(3) 0.045(2) 0.037(2) 0.0074(19) -0.001(2) -0.0034(19)
C3 0.055(3) 0.0458(19) 0.036(2) 0.0055(19) 0.000(2) -0.0015(19)
C4 0.071(3) 0.0432(19) 0.041(2) 0.0054(19) -0.004(2) 0.0037(19)
C5 0.074(4) 0.049(2) 0.059(3) 0.018(2) -0.006(3) -0.004(2)
C6 0.083(5) 0.048(2) 0.053(3) 0.016(2) 0.001(3) -0.012(2)
C7 0.074(4) 0.051(2) 0.055(3) 0.002(2) -0.006(3) 0.011(2)
C8 0.065(4) 0.084(3) 0.106(4) 0.036(3) 0.001(3) 0.023(2)
C9 0.064(3) 0.093(3) 0.097(4) 0.026(3) -0.012(3) 0.008(3)
C10 0.054(3) 0.084(3) 0.103(4) 0.001(3) -0.006(3) -0.007(2)
C11 0.052(4) 0.077(3) 0.092(4) 0.014(3) 0.006(3) -0.004(2)
C12 0.061(3) 0.048(2) 0.048(3) 0.005(2) 0.003(2) -0.003(2)
C13 0.047(3) 0.0424(19) 0.052(3) 0.0023(19) 0.004(2) -0.0063(17)
C14 0.049(3) 0.0397(18) 0.046(2) 0.0057(18) 0.000(2) 0.0027(17)
C15 0.050(3) 0.043(2) 0.041(2) 0.0065(19) -0.002(2) -0.0013(18)
C16 0.048(4) 0.072(3) 0.085(4) 0.013(3) -0.007(3) 0.000(2)
C17 0.060(4) 0.049(2) 0.064(3) 0.016(2) -0.011(2) 0.0018(19)
C18 0.056(3) 0.053(2) 0.062(3) 0.025(2) -0.001(2) -0.001(2)

loop_
_atom_type_symbol
_atom_type_description
_atom_type_scat_dispersion_real
_atom_type_scat_dispersion_imag
_atom_type_scat_source
C C 0.0033 0.0000 'International Tables Vol C Tables 4.2.6.8 and 6.1.1.4'
H H 0.0000 0.0000 'International Tables Vol C Tables 4.2.6.8 and 6.1.1.4'
N N 0.0061 0.0000 'International Tables Vol C Tables 4.2.6.8 and 6.1.1.4'
O O 0.0106 0.0000 'International Tables Vol C Tables 4.2.6.8 and 6.1.1.4'

loop_
_geom_angle_atom_site_label_1
_geom_angle_atom_site_label_2
_geom_angle_atom_site_label_3
_geom_angle
_geom_angle_site_symmetry_1
_geom_angle_site_symmetry_3
_geom_angle_publ_flag
C10 O4 C9 114.1(4) . . ?
C6 N1 C2 121.1(4) . . ?
C6 N1 C1 120.6(4) . . ?
C2 N1 C1 118.2(3) . . ?
C7 N2 C8 125.5(4) . . ?
C12 N3 C11 122.8(3) . . ?
C15 N4 C17 121.5(4) . . ?
C15 N4 C16 117.6(3) . . ?
C17 N4 C16 120.9(4) . . ?
O1 C2 N1 120.2(4) . . ?
O1 C2 C3 122.6(4) . . ?
N1 C2 C3 117.2(3) . . ?
O2 C3 C4 121.9(4) . . ?
O2 C3 C2 116.7(3) . . ?
C4 C3 C2 121.4(3) . . ?
C3 C4 C5 117.8(4) . . ?
C3 C4 C7 124.8(4) . . ?
C5 C4 C7 117.3(4) . . ?
C6 C5 C4 121.4(4) . . ?
C5 C6 N1 121.0(4) . . ?
O3 C7 N2 122.7(4) . . ?
O3 C7 C4 118.9(4) . . ?
N2 C7 C4 118.3(4) . . ?
N2 C8 C9 110.4(4) . . ?
O4 C9 C8 107.5(4) . . ?
O4 C10 C11 108.1(4) . . ?
N3 C11 C10 109.8(4) . . ?
O5 C12 N3 122.2(4) . . ?
O5 C12 C13 120.0(4) . . ?
N3 C12 C13 117.8(3) . . ?
C14 C13 C18 116.7(4) . . ?
C14 C13 C12 126.4(4) . . ?
C18 C13 C12 116.9(4) . . ?
O6 C14 C13 121.4(4) . . ?
O6 C14 C15 116.4(3) . . ?
C13 C14 C15 122.1(4) . . ?
O7 C15 N4 120.4(4) . . ?
O7 C15 C14 122.7(4) . . ?
N4 C15 C14 117.0(3) . . ?
C18 C17 N4 121.0(4) . . ?
C17 C18 C13 121.6(4) . . ?

loop_
_geom_bond_atom_site_label_1
_geom_bond_atom_site_label_2
_geom_bond_distance
_geom_bond_site_symmetry_2
_geom_bond_publ_flag
O1 C2 1.248(4) . ?
O2 C3 1.352(4) . ?
O3 C7 1.240(5) . ?
O4 C10 1.416(5) . ?
O4 C9 1.420(5) . ?
O5 C12 1.235(4) . ?
O6 C14 1.358(5) . ?
O7 C15 1.239(4) . ?
N1 C6 1.369(5) . ?
N1 C2 1.371(5) . ?
N1 C1 1.457(5) . ?
N2 C7 1.320(6) . ?
N2 C8 1.459(5) . ?
N3 C12 1.333(5) . ?
N3 C11 1.440(5) . ?
N4 C15 1.360(5) . ?
N4 C17 1.373(5) . ?
N4 C16 1.454(5) . ?
C2 C3 1.434(5) . ?
C3 C4 1.366(5) . ?
C4 C5 1.398(6) . ?
C4 C7 1.500(6) . ?
C5 C6 1.340(6) . ?
C8 C9 1.505(7) . ?
C10 C11 1.497(6) . ?
C12 C13 1.477(6) . ?
C13 C14 1.371(5) . ?
C13 C18 1.414(6) . ?
C14 C15 1.434(5) . ?
C17 C18 1.332(6) . ?

loop_
_cod_related_entry_id
_cod_related_entry_database
_cod_related_entry_code
1 ChemSpider 30660974
